data_1010860
loop_
_publ_author_name
'Silberstein, M A'

_publ_section_title 'Sur quelques complexes bromocupriques.'
_journal_coden_ASTM COREAF
_journal_name_full
;
Comptes Rendus Hebdomadaires des Seances de l'Academie des Sciences
(1884 - 1965)
;
_journal_page_first 909
_journal_page_last 911
_journal_volume 205
_journal_year 1937
_chemical_formula_structural '(N H4)2 Cu Br4 (H2 O)2'
_chemical_formula_sum 'Br4 Cu H12 N2 O2'
_chemical_name_systematic 'Diammonium copper bromide dihydrate'
_space_group_IT_number 136
_symmetry_cell_setting tetragonal
_symmetry_Int_Tables_number 136
_symmetry_space_group_name_Hall '-P 4n 2n'
_symmetry_space_group_name_H-M 'P 42/m n m'
_cell_angle_alpha 90
_cell_angle_beta 90
_cell_angle_gamma 90
_cell_formula_units_Z 0
_cell_length_a 8.14
_cell_length_b 8.14
_cell_length_c 8.14
_cell_volume 539.4
_cod_original_formula_sum 'H12 Br4 Cu N2 O2'
_cod_database_code 1010860

loop_
_symmetry_equiv_pos_as_xyz
x,y,z
-x,-y,z
1/2+x,1/2-y,1/2+z
1/2-x,1/2+y,1/2+z
-x,-y,-z
x,y,-z
1/2-x,1/2+y,1/2-z
1/2+x,1/2-y,1/2-z
y,x,z
-y,-x,z
1/2-y,1/2+x,1/2+z
1/2+y,1/2-x,1/2+z
-y,-x,-z
y,x,-z
1/2+y,1/2-x,1/2-z
1/2-y,1/2+x,1/2-z

loop_
_atom_site_label
_atom_site_fract_x
_atom_site_fract_y
_atom_site_fract_z
? ? ? ?
